data_2224858
loop_
_publ_author_name
'Ravichandran, K.'
'Ponnuswamy, S.'
'Rajesh, R.'
'Mohanraj, V.'
'Ponnuswamy, M. N.'

_publ_section_title 1-Acetyl-<i>t</i>-3-ethyl-<i>r</i>-2,<i>c</i>-6-bis(4-methoxyphenyl)piperidin-4-one
_journal_coeditor_code BT5144
_journal_issue 2
_journal_name_full 'Acta Crystallographica Section E'
_journal_page_first o275
_journal_paper_doi 10.1107/S1600536809054737
_journal_volume 66
_journal_year 2010
_chemical_formula_iupac 'C23 H27 N O4'
_chemical_formula_moiety 'C23 H27 N O4'
_chemical_formula_sum 'C23 H27 N O4'
_chemical_formula_weight 381.46
_chemical_name_systematic 1-Acetyl-<i>t</i>-3-ethyl-<i>r</i>-2,<i>c</i>-6-bis(4-methoxyphenyl)piperidin-4-one
_space_group_IT_number 33
_symmetry_cell_setting orthorhombic
_symmetry_space_group_name_Hall 'P 2c -2n'
_symmetry_space_group_name_H-M 'P n a 21'
_atom_sites_solution_hydrogens geom
_atom_sites_solution_primary direct
_atom_sites_solution_secondary difmap
_audit_creation_method SHELXL-97
_cell_angle_alpha 90.00
_cell_angle_beta 90.00
_cell_angle_gamma 90.00
_cell_formula_units_Z 4
_cell_length_a 8.6736(11)
_cell_length_b 13.4578(16)
_cell_length_c 17.547(2)
_cell_measurement_reflns_used 1987
_cell_measurement_temperature 293(2)
_cell_measurement_theta_max 28.47
_cell_measurement_theta_min 1.91
_cell_volume 2048.2(4)
_computing_cell_refinement 'SAINT (Bruker, 2008)'
_computing_data_collection 'APEX2 (Bruker, 2008)'
_computing_data_reduction 'SAINT (Bruker, 2008)'
_computing_molecular_graphics 'ORTEP-3 (Farrugia, 1997)'
_computing_publication_material 'SHELXL97 (Sheldrick, 2008) and PLATON (Spek, 2009)'
_computing_structure_refinement 'SHELXL97 (Sheldrick, 2008)'
_computing_structure_solution 'SHELXS97 (Sheldrick, 2008)'
_diffrn_ambient_temperature 293(2)
_diffrn_measured_fraction_theta_full 1.000
_diffrn_measured_fraction_theta_max 0.989
_diffrn_measurement_device_type 'Bruker SMART APEXII area-detector diffractometer'
_diffrn_measurement_method '\w and \f scans'
_diffrn_radiation_monochromator graphite
_diffrn_radiation_source 'fine-focus sealed tube'
_diffrn_radiation_type MoK\a
_diffrn_radiation_wavelength 0.71073
_diffrn_reflns_av_R_equivalents 0.0363
_diffrn_reflns_av_sigmaI/netI 0.0353
_diffrn_reflns_limit_h_max 8
_diffrn_reflns_limit_h_min -11
_diffrn_reflns_limit_k_max 13
_diffrn_reflns_limit_k_min -17
_diffrn_reflns_limit_l_max 23
_diffrn_reflns_limit_l_min -16
_diffrn_reflns_number 11102
_diffrn_reflns_theta_full 25.00
_diffrn_reflns_theta_max 28.47
_diffrn_reflns_theta_min 1.91
_exptl_absorpt_coefficient_mu 0.084
_exptl_absorpt_correction_T_max 0.983
_exptl_absorpt_correction_T_min 0.979
_exptl_absorpt_correction_type multi-scan
_exptl_absorpt_process_details '(SADABS; Bruker, 2008)'
_exptl_crystal_colour Colorless
_exptl_crystal_density_diffrn 1.237
_exptl_crystal_density_method 'not measured'
_exptl_crystal_description Block
_exptl_crystal_F_000 816
_exptl_crystal_size_max 0.25
_exptl_crystal_size_mid 0.23
_exptl_crystal_size_min 0.20
_refine_diff_density_max 0.421
_refine_diff_density_min -0.193
_refine_ls_extinction_method none
_refine_ls_goodness_of_fit_ref 1.080
_refine_ls_hydrogen_treatment constr
_refine_ls_matrix_type full
_refine_ls_number_parameters 257
_refine_ls_number_reflns 2646
_refine_ls_number_restraints 1
_refine_ls_restrained_S_all 1.079
_refine_ls_R_factor_all 0.0658
_refine_ls_R_factor_gt 0.0459
_refine_ls_shift/su_max 0.000
_refine_ls_shift/su_mean 0.000
_refine_ls_structure_factor_coef Fsqd
_refine_ls_weighting_details 'calc w=1/[\s^2^(Fo^2^)+(0.0770P)^2^+0.0634P] where P=(Fo^2^+2Fc^2^)/3'
_refine_ls_weighting_scheme calc
_refine_ls_wR_factor_gt 0.1242
_refine_ls_wR_factor_ref 0.1376
_reflns_number_gt 1926
_reflns_number_total 2646
_reflns_threshold_expression I>2\s(I)
_cod_data_source_file bt5144.cif
_cod_data_source_block I
_cod_depositor_comments
;
The following automatic conversions were performed:
'_symmetry_cell_setting' value 'Orthorhombic' changed to 'orthorhombic'
according to '/home/saulius/struct/CIF-dictionaries/cif_core.dic'
dictionary named 'cif_core.dic' version 2.4.1 from
2010-06-29.

'_exptl_absorpt_correction_type' value 'Multi-scan' changed
to 'multi-scan' according to
'/home/saulius/struct/CIF-dictionaries/cif_core.dic' dictionary named
'cif_core.dic' version 2.4.1 from 2010-06-29.

Automatic conversion script
Id: cif_fix_enum 1527 2010-12-29 10:47:43Z saulius 

The following automatic conversions were performed:

'_symmetry_cell_setting' value 'Orthorhombic' changed to
'orthorhombic' according to
/home/saulius/struct/CIF-dictionaries/cif_core.dic dictionary named
'cif_core.dic' version 2.4.1 from
2010-06-29.

'_exptl_absorpt_correction_type' value 'Multi-scan'
changed to 'multi-scan' according to
/home/saulius/struct/CIF-dictionaries/cif_core.dic dictionary named
'cif_core.dic' version 2.4.1 from 2010-06-29.

Automatic conversion script
Id: cif_fix_values 1715 2011-07-08 13:25:40Z adriana 
;
_cod_original_sg_symbol_Hall 'P 2c -2n '
_cod_original_sg_symbol_H-M 'P n a 21 '
_cod_database_code 2224858
_cod_database_fobs_code 2224858

loop_
_symmetry_equiv_pos_as_xyz
'x, y, z'
'-x, -y, z+1/2'
'x+1/2, -y+1/2, z'
'-x+1/2, y+1/2, z+1/2'

loop_
_atom_site_type_symbol
_atom_site_label
_atom_site_fract_x
_atom_site_fract_y
_atom_site_fract_z
_atom_site_U_iso_or_equiv
_atom_site_adp_type
_atom_site_calc_flag
_atom_site_refinement_flags
_atom_site_occupancy
_atom_site_disorder_assembly
_atom_site_disorder_group
O O1 0.2257(3) 0.72781(16) 0.10022(18) 0.0773(7) Uani d . 1 . .
O O2 -0.1555(3) 0.37114(19) 0.38952(16) 0.0789(7) Uani d . 1 . .
O O3 0.6511(3) 0.3748(2) 0.11657(17) 0.0849(8) Uani d . 1 . .
O O4 0.6382(3) 0.68839(18) 0.45689(13) 0.0698(6) Uani d . 1 . .
N N1 0.2969(3) 0.57593(15) 0.14275(14) 0.0496(5) Uani d . 1 . .
C C2 0.2612(3) 0.4685(2) 0.15230(17) 0.0519(6) Uani d . 1 . .
H H2 0.2212 0.4437 0.1037 0.062 Uiso calc R 1 . .
C C3 0.4078(4) 0.4093(2) 0.1716(2) 0.0607(8) Uani d . 1 . .
H H3A 0.4284 0.4169 0.2256 0.073 Uiso calc R 1 . .
H H3B 0.3870 0.3395 0.1624 0.073 Uiso calc R 1 . .
C C4 0.5522(4) 0.4374(2) 0.12812(19) 0.0633(8) Uani d . 1 . .
C C5 0.5648(3) 0.5426(2) 0.10367(18) 0.0591(7) Uani d . 1 . .
H H5 0.6716 0.5643 0.1113 0.071 Uiso calc R 1 . .
C C6 0.4594(3) 0.6100(2) 0.15094(17) 0.0517(6) Uani d . 1 . .
H H6 0.4638 0.6754 0.1265 0.062 Uiso calc R 1 . .
C C7 0.1935(3) 0.6403(2) 0.11167(19) 0.0578(7) Uani d . 1 . .
C C8 0.0345(4) 0.6026(3) 0.0908(3) 0.0780(10) Uani d . 1 . .
H H8A -0.0210 0.6538 0.0644 0.117 Uiso calc R 1 . .
H H8B -0.0202 0.5847 0.1364 0.117 Uiso calc R 1 . .
H H8C 0.0440 0.5454 0.0585 0.117 Uiso calc R 1 . .
C C9 0.1414(3) 0.4477(2) 0.21308(17) 0.0506(6) Uani d . 1 . .
C C10 0.1417(3) 0.4952(2) 0.28316(19) 0.0597(7) Uani d . 1 . .
H H10 0.2113 0.5465 0.2919 0.072 Uiso calc R 1 . .
C C11 0.0419(4) 0.4682(3) 0.3394(2) 0.0655(8) Uani d . 1 . .
H H11 0.0451 0.5012 0.3859 0.079 Uiso calc R 1 . .
C C12 -0.0635(4) 0.3930(2) 0.32890(18) 0.0550(7) Uani d . 1 . .
C C13 -0.0700(4) 0.3475(3) 0.2595(2) 0.0731(10) Uani d . 1 . .
H H13 -0.1435 0.2987 0.2503 0.088 Uiso calc R 1 . .
C C14 0.0336(5) 0.3744(3) 0.2025(2) 0.0738(10) Uani d . 1 . .
H H14 0.0296 0.3417 0.1558 0.089 Uiso calc R 1 . .
C C15 -0.2642(7) 0.2920(4) 0.3811(4) 0.120(2) Uani d . 1 . .
H H15A -0.3393 0.3098 0.3433 0.181 Uiso calc R 1 . .
H H15B -0.3149 0.2804 0.4289 0.181 Uiso calc R 1 . .
H H15C -0.2113 0.2328 0.3655 0.181 Uiso calc R 1 . .
C C16 0.5258(5) 0.5529(3) 0.0179(2) 0.0792(10) Uani d . 1 . .
H H16A 0.4326 0.5154 0.0076 0.095 Uiso calc R 1 . .
H H16B 0.5041 0.6221 0.0071 0.095 Uiso calc R 1 . .
C C17 0.6463(6) 0.5190(5) -0.0336(3) 0.1079(16) Uani d . 1 . .
H H17A 0.7329 0.5632 -0.0306 0.162 Uiso calc R 1 . .
H H17B 0.6075 0.5182 -0.0848 0.162 Uiso calc R 1 . .
H H17C 0.6780 0.4532 -0.0194 0.162 Uiso calc R 1 . .
C C18 0.5072(3) 0.62705(19) 0.23351(17) 0.0509(6) Uani d . 1 . .
C C19 0.6239(3) 0.5761(2) 0.27049(19) 0.0586(7) Uani d . 1 . .
H H19 0.6770 0.5265 0.2445 0.070 Uiso calc R 1 . .
C C20 0.6632(3) 0.5970(2) 0.34454(19) 0.0580(7) Uani d . 1 . .
H H20 0.7408 0.5608 0.3683 0.070 Uiso calc R 1 . .
C C21 0.5885(3) 0.6715(2) 0.38383(18) 0.0541(7) Uani d . 1 . .
C C22 0.4715(4) 0.7235(2) 0.3481(2) 0.0611(8) Uani d . 1 . .
H H22 0.4199 0.7738 0.3739 0.073 Uiso calc R 1 . .
C C23 0.4317(3) 0.7002(2) 0.2739(2) 0.0583(7) Uani d . 1 . .
H H23 0.3518 0.7349 0.2506 0.070 Uiso calc R 1 . .
C C24 0.5793(5) 0.7729(3) 0.4950(2) 0.0799(10) Uani d . 1 . .
H H24A 0.5958 0.8309 0.4641 0.120 Uiso calc R 1 . .
H H24B 0.6314 0.7809 0.5429 0.120 Uiso calc R 1 . .
H H24C 0.4709 0.7644 0.5037 0.120 Uiso calc R 1 . .

loop_
_atom_site_aniso_label
_atom_site_aniso_U_11
_atom_site_aniso_U_22
_atom_site_aniso_U_33
_atom_site_aniso_U_12
_atom_site_aniso_U_13
_atom_site_aniso_U_23
O1 0.0703(13) 0.0523(12) 0.1093(19) 0.0031(10) -0.0158(14) 0.0160(12)
O2 0.0801(16) 0.0746(16) 0.0820(16) -0.0055(12) 0.0234(13) -0.0043(13)
O3 0.0738(15) 0.0847(17) 0.0962(19) 0.0267(13) 0.0087(14) -0.0157(15)
O4 0.0709(14) 0.0749(15) 0.0637(13) -0.0019(11) -0.0078(12) -0.0087(11)
N1 0.0480(12) 0.0419(11) 0.0591(13) -0.0018(9) -0.0053(10) -0.0002(10)
C2 0.0573(15) 0.0446(14) 0.0538(14) -0.0033(12) -0.0011(13) -0.0076(12)
C3 0.0660(18) 0.0446(15) 0.0714(19) 0.0091(13) 0.0066(15) -0.0021(14)
C4 0.0606(17) 0.0687(19) 0.0606(17) 0.0108(15) 0.0008(14) -0.0132(15)
C5 0.0490(15) 0.0695(18) 0.0588(16) -0.0026(13) 0.0018(13) -0.0014(15)
C6 0.0467(14) 0.0494(14) 0.0590(15) -0.0025(11) -0.0046(12) 0.0019(13)
C7 0.0560(16) 0.0556(16) 0.0620(17) 0.0023(13) -0.0056(14) 0.0024(14)
C8 0.0608(19) 0.071(2) 0.102(3) -0.0010(16) -0.0243(19) 0.008(2)
C9 0.0516(14) 0.0403(13) 0.0599(16) -0.0020(11) -0.0060(12) -0.0043(12)
C10 0.0532(15) 0.0583(17) 0.0677(18) -0.0134(13) 0.0010(14) -0.0164(15)
C11 0.0628(18) 0.070(2) 0.0634(18) -0.0034(15) -0.0004(15) -0.0217(16)
C12 0.0527(15) 0.0481(15) 0.0642(18) 0.0015(12) 0.0054(13) -0.0045(13)
C13 0.080(2) 0.0620(19) 0.077(2) -0.0282(17) 0.0116(18) -0.0147(17)
C14 0.088(2) 0.070(2) 0.0634(18) -0.0273(18) 0.0077(18) -0.0215(17)
C15 0.120(4) 0.100(3) 0.141(4) -0.048(3) 0.058(4) -0.017(3)
C16 0.076(2) 0.101(3) 0.0604(18) -0.010(2) 0.0017(17) 0.004(2)
C17 0.103(3) 0.139(5) 0.082(3) -0.006(3) 0.011(3) -0.012(3)
C18 0.0487(13) 0.0449(14) 0.0591(15) -0.0048(12) -0.0038(12) -0.0002(12)
C19 0.0541(15) 0.0527(16) 0.0690(19) 0.0091(13) -0.0027(14) -0.0082(14)
C20 0.0498(15) 0.0583(17) 0.0658(18) 0.0051(12) -0.0100(14) 0.0008(14)
C21 0.0489(13) 0.0492(16) 0.0642(17) -0.0092(12) -0.0038(13) -0.0049(13)
C22 0.0526(15) 0.0519(16) 0.079(2) 0.0045(12) -0.0048(15) -0.0137(15)
C23 0.0527(14) 0.0508(15) 0.0715(19) 0.0069(12) -0.0114(14) -0.0053(14)
C24 0.091(2) 0.076(2) 0.073(2) -0.0085(19) -0.006(2) -0.0173(19)

loop_
_atom_type_symbol
_atom_type_description
_atom_type_scat_dispersion_real
_atom_type_scat_dispersion_imag
_atom_type_scat_source
C C 0.0033 0.0000 'International Tables Vol C Tables 4.2.6.8 and 6.1.1.4'
H H 0.0000 0.0000 'International Tables Vol C Tables 4.2.6.8 and 6.1.1.4'
N N 0.0061 0.0000 'International Tables Vol C Tables 4.2.6.8 and 6.1.1.4'
O O 0.0106 0.0000 'International Tables Vol C Tables 4.2.6.8 and 6.1.1.4'

loop_
_geom_angle_atom_site_label_1
_geom_angle_atom_site_label_2
_geom_angle_atom_site_label_3
_geom_angle_site_symmetry_1
_geom_angle_site_symmetry_3
_geom_angle
_geom_angle_publ_flag
C12 O2 C15 . . 117.8(3) ?
C21 O4 C24 . . 117.5(3) ?
C7 N1 C2 . . 121.7(2) ?
C7 N1 C6 . . 117.8(2) ?
C2 N1 C6 . . 119.0(2) ?
N1 C2 C9 . . 113.7(2) ?
N1 C2 C3 . . 110.9(2) ?
C9 C2 C3 . . 108.5(2) ?
N1 C2 H2 . . 107.9 ?
C9 C2 H2 . . 107.9 ?
C3 C2 H2 . . 107.9 ?
C4 C3 C2 . . 116.3(3) ?
C4 C3 H3A . . 108.2 ?
C2 C3 H3A . . 108.2 ?
C4 C3 H3B . . 108.2 ?
C2 C3 H3B . . 108.2 ?
H3A C3 H3B . . 107.4 ?
O3 C4 C5 . . 124.0(3) ?
O3 C4 C3 . . 119.6(3) ?
C5 C4 C3 . . 116.4(3) ?
C4 C5 C6 . . 111.4(3) ?
C4 C5 C16 . . 110.5(3) ?
C6 C5 C16 . . 110.1(3) ?
C4 C5 H5 . . 108.3 ?
C6 C5 H5 . . 108.3 ?
C16 C5 H5 . . 108.3 ?
N1 C6 C18 . . 113.3(2) ?
N1 C6 C5 . . 109.3(2) ?
C18 C6 C5 . . 116.2(2) ?
N1 C6 H6 . . 105.7 ?
C18 C6 H6 . . 105.7 ?
C5 C6 H6 . . 105.7 ?
O1 C7 N1 . . 121.8(3) ?
O1 C7 C8 . . 119.3(3) ?
N1 C7 C8 . . 118.9(3) ?
C7 C8 H8A . . 109.5 ?
C7 C8 H8B . . 109.5 ?
H8A C8 H8B . . 109.5 ?
C7 C8 H8C . . 109.5 ?
H8A C8 H8C . . 109.5 ?
H8B C8 H8C . . 109.5 ?
C14 C9 C10 . . 117.0(3) ?
C14 C9 C2 . . 120.3(3) ?
C10 C9 C2 . . 122.5(2) ?
C11 C10 C9 . . 121.2(3) ?
C11 C10 H10 . . 119.4 ?
C9 C10 H10 . . 119.4 ?
C10 C11 C12 . . 121.4(3) ?
C10 C11 H11 . . 119.3 ?
C12 C11 H11 . . 119.3 ?
C13 C12 O2 . . 125.2(3) ?
C13 C12 C11 . . 118.5(3) ?
O2 C12 C11 . . 116.3(3) ?
C12 C13 C14 . . 119.9(3) ?
C12 C13 H13 . . 120.1 ?
C14 C13 H13 . . 120.1 ?
C9 C14 C13 . . 121.9(3) ?
C9 C14 H14 . . 119.0 ?
C13 C14 H14 . . 119.0 ?
O2 C15 H15A . . 109.5 ?
O2 C15 H15B . . 109.5 ?
H15A C15 H15B . . 109.5 ?
O2 C15 H15C . . 109.5 ?
H15A C15 H15C . . 109.5 ?
H15B C15 H15C . . 109.5 ?
C17 C16 C5 . . 114.8(4) ?
C17 C16 H16A . . 108.6 ?
C5 C16 H16A . . 108.6 ?
C17 C16 H16B . . 108.6 ?
C5 C16 H16B . . 108.6 ?
H16A C16 H16B . . 107.5 ?
C16 C17 H17A . . 109.5 ?
C16 C17 H17B . . 109.5 ?
H17A C17 H17B . . 109.5 ?
C16 C17 H17C . . 109.5 ?
H17A C17 H17C . . 109.5 ?
H17B C17 H17C . . 109.5 ?
C23 C18 C19 . . 117.4(3) ?
C23 C18 C6 . . 117.8(3) ?
C19 C18 C6 . . 124.7(3) ?
C20 C19 C18 . . 121.6(3) ?
C20 C19 H19 . . 119.2 ?
C18 C19 H19 . . 119.2 ?
C19 C20 C21 . . 120.4(3) ?
C19 C20 H20 . . 119.8 ?
C21 C20 H20 . . 119.8 ?
O4 C21 C20 . . 116.1(3) ?
O4 C21 C22 . . 124.8(3) ?
C20 C21 C22 . . 119.1(3) ?
C21 C22 C23 . . 119.7(3) ?
C21 C22 H22 . . 120.2 ?
C23 C22 H22 . . 120.2 ?
C22 C23 C18 . . 121.8(3) ?
C22 C23 H23 . . 119.1 ?
C18 C23 H23 . . 119.1 ?
O4 C24 H24A . . 109.5 ?
O4 C24 H24B . . 109.5 ?
H24A C24 H24B . . 109.5 ?
O4 C24 H24C . . 109.5 ?
H24A C24 H24C . . 109.5 ?
H24B C24 H24C . . 109.5 ?

loop_
_geom_bond_atom_site_label_1
_geom_bond_atom_site_label_2
_geom_bond_site_symmetry_2
_geom_bond_distance
_geom_bond_publ_flag
O1 C7 . 1.227(4) ?
O2 C12 . 1.362(4) ?
O2 C15 . 1.430(5) ?
O3 C4 . 1.219(4) ?
O4 C21 . 1.372(4) ?
O4 C24 . 1.415(5) ?
N1 C7 . 1.361(4) ?
N1 C2 . 1.488(4) ?
N1 C6 . 1.489(3) ?
C2 C9 . 1.515(4) ?
C2 C3 . 1.538(4) ?
C2 H2 . 0.9800 ?
C3 C4 . 1.514(5) ?
C3 H3A . 0.9700 ?
C3 H3B . 0.9700 ?
C4 C5 . 1.484(5) ?
C5 C6 . 1.532(4) ?
C5 C16 . 1.548(5) ?
C5 H5 . 0.9800 ?
C6 C18 . 1.525(4) ?
C6 H6 . 0.9800 ?
C7 C8 . 1.514(4) ?
C8 H8A . 0.9600 ?
C8 H8B . 0.9600 ?
C8 H8C . 0.9600 ?
C9 C14 . 1.371(4) ?
C9 C10 . 1.386(4) ?
C10 C11 . 1.362(5) ?
C10 H10 . 0.9300 ?
C11 C12 . 1.376(5) ?
C11 H11 . 0.9300 ?
C12 C13 . 1.364(5) ?
C13 C14 . 1.393(5) ?
C13 H13 . 0.9300 ?
C14 H14 . 0.9300 ?
C15 H15A . 0.9600 ?
C15 H15B . 0.9600 ?
C15 H15C . 0.9600 ?
C16 C17 . 1.456(6) ?
C16 H16A . 0.9700 ?
C16 H16B . 0.9700 ?
C17 H17A . 0.9600 ?
C17 H17B . 0.9600 ?
C17 H17C . 0.9600 ?
C18 C23 . 1.379(4) ?
C18 C19 . 1.384(4) ?
C19 C20 . 1.373(5) ?
C19 H19 . 0.9300 ?
C20 C21 . 1.378(4) ?
C20 H20 . 0.9300 ?
C21 C22 . 1.382(4) ?
C22 C23 . 1.383(5) ?
C22 H22 . 0.9300 ?
C23 H23 . 0.9300 ?
C24 H24A . 0.9600 ?
C24 H24B . 0.9600 ?
C24 H24C . 0.9600 ?

loop_
_geom_hbond_atom_site_label_D
_geom_hbond_atom_site_label_H
_geom_hbond_atom_site_label_A
_geom_hbond_site_symmetry_A
_geom_hbond_distance_DH
_geom_hbond_distance_HA
_geom_hbond_distance_DA
_geom_hbond_angle_DHA
C6 H6 O1 1 0.98 2.23 2.723(3) 109.8

loop_
_geom_torsion_atom_site_label_1
_geom_torsion_atom_site_label_2
_geom_torsion_atom_site_label_3
_geom_torsion_atom_site_label_4
_geom_torsion_site_symmetry_1
_geom_torsion_site_symmetry_2
_geom_torsion_site_symmetry_3
_geom_torsion_site_symmetry_4
_geom_torsion
_geom_torsion_publ_flag
C7 N1 C2 C9 . . . . -70.2(3) ?
C6 N1 C2 C9 . . . . 123.6(3) ?
C7 N1 C2 C3 . . . . 167.3(3) ?
C6 N1 C2 C3 . . . . 1.1(4) ?
N1 C2 C3 C4 . . . . -41.2(4) ?
C9 C2 C3 C4 . . . . -166.7(3) ?
C2 C3 C4 O3 . . . . -151.4(3) ?
C2 C3 C4 C5 . . . . 30.1(4) ?
O3 C4 C5 C6 . . . . -157.9(3) ?
C3 C4 C5 C6 . . . . 20.6(4) ?
O3 C4 C5 C16 . . . . 79.5(4) ?
C3 C4 C5 C16 . . . . -102.0(3) ?
C7 N1 C6 C18 . . . . 110.1(3) ?
C2 N1 C6 C18 . . . . -83.1(3) ?
C7 N1 C6 C5 . . . . -118.6(3) ?
C2 N1 C6 C5 . . . . 48.2(3) ?
C4 C5 C6 N1 . . . . -58.7(3) ?
C16 C5 C6 N1 . . . . 64.1(3) ?
C4 C5 C6 C18 . . . . 71.0(3) ?
C16 C5 C6 C18 . . . . -166.1(3) ?
C2 N1 C7 O1 . . . . -176.2(3) ?
C6 N1 C7 O1 . . . . -9.9(5) ?
C2 N1 C7 C8 . . . . 3.8(5) ?
C6 N1 C7 C8 . . . . 170.2(3) ?
N1 C2 C9 C14 . . . . 142.0(3) ?
C3 C2 C9 C14 . . . . -94.2(4) ?
N1 C2 C9 C10 . . . . -43.0(4) ?
C3 C2 C9 C10 . . . . 80.8(3) ?
C14 C9 C10 C11 . . . . 1.7(5) ?
C2 C9 C10 C11 . . . . -173.5(3) ?
C9 C10 C11 C12 . . . . -0.3(5) ?
C15 O2 C12 C13 . . . . 2.3(6) ?
C15 O2 C12 C11 . . . . -178.7(4) ?
C10 C11 C12 C13 . . . . -2.1(5) ?
C10 C11 C12 O2 . . . . 178.8(3) ?
O2 C12 C13 C14 . . . . -178.1(3) ?
C11 C12 C13 C14 . . . . 3.0(6) ?
C10 C9 C14 C13 . . . . -0.8(6) ?
C2 C9 C14 C13 . . . . 174.5(3) ?
C12 C13 C14 C9 . . . . -1.5(7) ?
C4 C5 C16 C17 . . . . -75.5(5) ?
C6 C5 C16 C17 . . . . 161.1(4) ?
N1 C6 C18 C23 . . . . -63.3(3) ?
C5 C6 C18 C23 . . . . 168.9(3) ?
N1 C6 C18 C19 . . . . 118.4(3) ?
C5 C6 C18 C19 . . . . -9.4(4) ?
C23 C18 C19 C20 . . . . 0.2(5) ?
C6 C18 C19 C20 . . . . 178.4(3) ?
C18 C19 C20 C21 . . . . -1.2(5) ?
C24 O4 C21 C20 . . . . 171.3(3) ?
C24 O4 C21 C22 . . . . -8.4(4) ?
C19 C20 C21 O4 . . . . -178.5(3) ?
C19 C20 C21 C22 . . . . 1.2(5) ?
O4 C21 C22 C23 . . . . 179.6(3) ?
C20 C21 C22 C23 . . . . -0.1(5) ?
C21 C22 C23 C18 . . . . -1.0(5) ?
C19 C18 C23 C22 . . . . 0.9(5) ?
C6 C18 C23 C22 . . . . -177.4(3) ?
